data_7227540
loop_
_publ_author_name
'Bednarska, Joanna'
'Zale\'sny, Robert'
'Wielgus, Ma\/lgorzata'
'J\;edrzejewska, Beata'
'Puttreddy, Rakesh'
'Rissanen, Kari'
'Bartkowiak, Wojciech'
'\%Agren, Hans'
'O\'smia\/lowski, Borys'

_publ_section_title
;
 Two-photon absorption of BF2-carrying compounds: insights from theory and
 experiment.
;
_journal_issue 8
_journal_name_full 'Physical chemistry chemical physics : PCCP'
_journal_page_first 5705
_journal_page_last 5708
_journal_paper_doi 10.1039/c7cp00063d
_journal_volume 19
_journal_year 2017
_chemical_formula_moiety 'C15 H15 B F2 N2 O'
_chemical_formula_sum 'C15 H15 B F2 N2 O'
_chemical_formula_weight 288.10
_chemical_name_systematic
;
 ?
;
_space_group_crystal_system orthorhombic
_space_group_IT_number 29
_space_group_name_Hall 'P 2c -2ac'
_space_group_name_H-M_alt 'P c a 21'
_symmetry_space_group_name_Hall 'P 2c -2ac'
_symmetry_space_group_name_H-M 'P c a 21'
_atom_sites_solution_hydrogens geom
_audit_creation_date 2016-02-01
_audit_creation_method
;
Olex2 1.2
(compiled 2015.09.30 svn.r3233 for OlexSys, GUI svn.r5103)
;
_audit_update_record
;
2016-12-05 deposited with the CCDC.
2017-01-26 downloaded from the CCDC.
;
_cell_angle_alpha 90
_cell_angle_beta 90
_cell_angle_gamma 90
_cell_formula_units_Z 8
_cell_length_a 31.155(6)
_cell_length_b 7.7105(15)
_cell_length_c 11.419(2)
_cell_measurement_reflns_used 3909
_cell_measurement_temperature 170
_cell_measurement_theta_max 28.700
_cell_measurement_theta_min 0.407
_cell_volume 2743.1(9)
_computing_molecular_graphics 'Olex2 (Dolomanov et al., 2009)'
_computing_publication_material 'Olex2 (Dolomanov et al., 2009)'
_computing_structure_refinement 'ShelXL (Sheldrick, 2015)'
_diffrn_ambient_temperature 170
_diffrn_measured_fraction_theta_full 0.998
_diffrn_measured_fraction_theta_max 0.998
_diffrn_measurement_device_type 'Bruker APEX-II CCD'
_diffrn_measurement_method '\w scans'
_diffrn_radiation_monochromator graphite
_diffrn_radiation_type MoK\a
_diffrn_radiation_wavelength 0.71073
_diffrn_reflns_av_R_equivalents 0.0548
_diffrn_reflns_av_unetI/netI 0.0339
_diffrn_reflns_Laue_measured_fraction_full 0.998
_diffrn_reflns_Laue_measured_fraction_max 0.998
_diffrn_reflns_limit_h_max 37
_diffrn_reflns_limit_h_min -37
_diffrn_reflns_limit_k_max 9
_diffrn_reflns_limit_k_min -9
_diffrn_reflns_limit_l_max 13
_diffrn_reflns_limit_l_min -13
_diffrn_reflns_number 52282
_diffrn_reflns_point_group_measured_fraction_full 0.998
_diffrn_reflns_point_group_measured_fraction_max 0.998
_diffrn_reflns_theta_full 25.250
_diffrn_reflns_theta_max 25.249
_diffrn_reflns_theta_min 2.211
_diffrn_standards_number 0
_exptl_absorpt_coefficient_mu 0.106
_exptl_absorpt_correction_T_max 0.7457
_exptl_absorpt_correction_T_min 0.6858
_exptl_absorpt_correction_type multi-scan
_exptl_absorpt_process_details
;
SADABS-2012/1 (Bruker,2012) was used for absorption correction.
wR2(int) was 0.0801 before and 0.0730 after correction.
The Ratio of minimum to maximum transmission is 0.9197.
The \l/2 correction factor is 0.0015.
;
_exptl_crystal_colour orange
_exptl_crystal_colour_primary orange
_exptl_crystal_density_diffrn 1.395
_exptl_crystal_description block
_exptl_crystal_F_000 1200
_exptl_crystal_size_max 0.17
_exptl_crystal_size_mid 0.14
_exptl_crystal_size_min 0.11
_refine_diff_density_max 0.137
_refine_diff_density_min -0.126
_refine_diff_density_rms 0.032
_refine_ls_abs_structure_details
;
 Flack x determined using 1741 quotients [(I+)-(I-)]/[(I+)+(I-)]
 (Parsons and Flack (2004), Acta Cryst. A60, s61).
;
_refine_ls_abs_structure_Flack 0.3(2)
_refine_ls_extinction_method none
_refine_ls_goodness_of_fit_ref 1.072
_refine_ls_hydrogen_treatment constr
_refine_ls_matrix_type full
_refine_ls_number_parameters 383
_refine_ls_number_reflns 4958
_refine_ls_number_restraints 1
_refine_ls_restrained_S_all 1.072
_refine_ls_R_factor_all 0.0502
_refine_ls_R_factor_gt 0.0365
_refine_ls_shift/su_max 0.000
_refine_ls_shift/su_mean 0.000
_refine_ls_structure_factor_coef Fsqd
_refine_ls_weighting_details 'w=1/[\s^2^(Fo^2^)+(0.0336P)^2^+0.4367P] where P=(Fo^2^+2Fc^2^)/3'
_refine_ls_weighting_scheme calc
_refine_ls_wR_factor_gt 0.0732
_refine_ls_wR_factor_ref 0.0786
_reflns_Friedel_coverage 0.894
_reflns_Friedel_fraction_full 0.998
_reflns_Friedel_fraction_max 0.998
_reflns_number_gt 4176
_reflns_number_total 4958
_reflns_threshold_expression 'I > 2\s(I)'
_cod_data_source_file c7cp00063d2.cif
_cod_data_source_block Comp1
_cod_depositor_comments 'Adding full bibliography for 7227539--7227540.cif.'
_cod_original_cell_volume 2743.2(9)
_cod_database_code 7227540
_shelxl_version_number 2013-4
_shelx_space_group_comment
;
The symmetry employed for this shelxl refinement is uniquely defined
by the following loop, which should always be used as a source of
symmetry information in preference to the above space-group names.
They are only intended as comments.
;
_olex2_refinement_description
;
1. Fixed Uiso
 At 1.2 times of:
  All C(H) groups
 At 1.5 times of:
  All C(H,H,H) groups
2.a Aromatic/amide H refined with riding coordinates:
 C1(H1), C1A(H1A), C2(H2), C3(H3), C4(H4), C6(H6), C9(H9), C10(H10), C12(H12),
 C13(H13), C17(H17), C18(H18), C19(H19), C21(H21), C23(H23), C24(H24), C26(H26),
  C27(H27)
2.b Idealised Me refined as rotating group:
 C14(H14A,H14B,H14C), C15(H15A,H15B,H15C), C28(H28A,H28B,H28C), C29(H29A,H29B,
 H29C)
;
_olex2_submission_special_instructions 'No special instructions were received'

loop_
_space_group_symop_operation_xyz
'x, y, z'
'-x, -y, z+1/2'
'-x+1/2, y, z+1/2'
'x+1/2, -y, z'

loop_
_atom_site_label
_atom_site_type_symbol
_atom_site_fract_x
_atom_site_fract_y
_atom_site_fract_z
_atom_site_U_iso_or_equiv
_atom_site_adp_type
_atom_site_occupancy
_atom_site_site_symmetry_order
_atom_site_calc_flag
_atom_site_refinement_flags_posn
F1 F 0.42629(5) 0.5250(2) 0.01110(16) 0.0510(5) Uani 1 1 d .
F2 F 0.44500(5) 0.2659(2) 0.09005(16) 0.0457(5) Uani 1 1 d .
F3 F 0.41385(6) -0.2636(2) 0.60091(19) 0.0563(5) Uani 1 1 d .
F4 F 0.42538(6) -0.1030(3) 0.76423(16) 0.0601(6) Uani 1 1 d .
O1 O 0.38987(6) 0.4194(3) 0.17413(18) 0.0403(5) Uani 1 1 d .
O2 O 0.36746(6) -0.0379(3) 0.64735(17) 0.0394(5) Uani 1 1 d .
N1 N 0.46434(7) 0.5262(3) 0.1926(2) 0.0312(6) Uani 1 1 d .
N2 N 0.44102(7) 0.0225(3) 0.5756(2) 0.0305(6) Uani 1 1 d .
N3 N 0.19631(8) 0.5559(3) 0.3114(2) 0.0417(7) Uani 1 1 d .
N4 N 0.16937(7) 0.0608(3) 0.5406(2) 0.0367(6) Uani 1 1 d .
C1 C 0.50669(9) 0.5073(4) 0.1691(3) 0.0383(7) Uani 1 1 d .
H1 H 0.5152 0.4319 0.1074 0.046 Uiso 1 1 calc R
C1A C 0.49451(10) 0.2049(4) 0.4291(3) 0.0437(8) Uani 1 1 d .
H1A H 0.5130 0.2674 0.3781 0.052 Uiso 1 1 calc R
C2 C 0.53747(10) 0.5927(4) 0.2308(3) 0.0422(8) Uani 1 1 d .
H2 H 0.5670 0.5766 0.2132 0.051 Uiso 1 1 calc R
C3 C 0.52482(10) 0.7042(4) 0.3202(3) 0.0435(8) Uani 1 1 d .
H3 H 0.5457 0.7671 0.3635 0.052 Uiso 1 1 calc R
C4 C 0.48216(9) 0.7224(4) 0.3450(3) 0.0397(8) Uani 1 1 d .
H4 H 0.4735 0.7980 0.4063 0.048 Uiso 1 1 calc R
C5 C 0.45088(9) 0.6311(4) 0.2814(2) 0.0318(7) Uani 1 1 d .
C6 C 0.40623(9) 0.6414(4) 0.3055(3) 0.0351(7) Uani 1 1 d .
H6 H 0.3965 0.7249 0.3606 0.042 Uiso 1 1 calc R
C7 C 0.37691(9) 0.5369(4) 0.2530(3) 0.0303(6) Uani 1 1 d .
C8 C 0.33087(9) 0.5375(4) 0.2747(2) 0.0301(7) Uani 1 1 d .
C9 C 0.31143(9) 0.6315(4) 0.3655(3) 0.0354(7) Uani 1 1 d .
H9 H 0.3291 0.6930 0.4192 0.043 Uiso 1 1 calc R
C10 C 0.26755(9) 0.6370(4) 0.3792(3) 0.0352(7) Uani 1 1 d .
H10 H 0.2555 0.7006 0.4425 0.042 Uiso 1 1 calc R
C11 C 0.24017(9) 0.5496(4) 0.3003(3) 0.0317(7) Uani 1 1 d .
C12 C 0.25952(9) 0.4530(4) 0.2108(3) 0.0357(7) Uani 1 1 d .
H12 H 0.2421 0.3904 0.1573 0.043 Uiso 1 1 calc R
C13 C 0.30333(9) 0.4475(4) 0.1993(3) 0.0340(7) Uani 1 1 d .
H13 H 0.3154 0.3802 0.1379 0.041 Uiso 1 1 calc R
C14 C 0.16902(11) 0.4895(5) 0.2191(3) 0.0535(9) Uani 1 1 d .
H14A H 0.1716 0.3629 0.2157 0.080 Uiso 1 1 calc GR
H14B H 0.1779 0.5395 0.1440 0.080 Uiso 1 1 calc GR
H14C H 0.1391 0.5211 0.2352 0.080 Uiso 1 1 calc GR
C15 C 0.17617(10) 0.6622(5) 0.4005(3) 0.0493(9) Uani 1 1 d .
H15A H 0.1816 0.7848 0.3838 0.074 Uiso 1 1 calc GR
H15B H 0.1881 0.6326 0.4774 0.074 Uiso 1 1 calc GR
H15C H 0.1452 0.6408 0.4007 0.074 Uiso 1 1 calc GR
C16 C 0.35124(9) 0.0442(4) 0.5533(2) 0.0300(6) Uani 1 1 d .
C17 C 0.48413(9) 0.0207(4) 0.5923(3) 0.0357(7) Uani 1 1 d .
H17 H 0.4956 -0.0456 0.6550 0.043 Uiso 1 1 calc R
C18 C 0.51145(9) 0.1107(4) 0.5220(3) 0.0411(8) Uani 1 1 d .
H18 H 0.5415 0.1093 0.5362 0.049 Uiso 1 1 calc R
C19 C 0.45119(10) 0.2070(4) 0.4117(3) 0.0434(8) Uani 1 1 d .
H19 H 0.4396 0.2712 0.3481 0.052 Uiso 1 1 calc R
C20 C 0.42345(9) 0.1155(4) 0.4864(3) 0.0345(7) Uani 1 1 d .
C21 C 0.37789(9) 0.1162(4) 0.4741(3) 0.0366(7) Uani 1 1 d .
H21 H 0.3658 0.1700 0.4070 0.044 Uiso 1 1 calc R
C22 C 0.30435(8) 0.0498(4) 0.5494(2) 0.0295(6) Uani 1 1 d .
C23 C 0.28202(9) 0.1391(4) 0.4619(3) 0.0355(7) Uani 1 1 d .
H23 H 0.2977 0.1998 0.4034 0.043 Uiso 1 1 calc R
C24 C 0.23798(8) 0.1411(4) 0.4584(3) 0.0343(7) Uani 1 1 d .
H24 H 0.2239 0.2021 0.3973 0.041 Uiso 1 1 calc R
C25 C 0.21329(8) 0.0547(4) 0.5434(2) 0.0306(6) Uani 1 1 d .
C26 C 0.23569(9) -0.0349(4) 0.6311(3) 0.0359(7) Uani 1 1 d .
H26 H 0.2201 -0.0954 0.6899 0.043 Uiso 1 1 calc R
C27 C 0.27989(9) -0.0367(4) 0.6335(3) 0.0348(7) Uani 1 1 d .
H27 H 0.2941 -0.0986 0.6941 0.042 Uiso 1 1 calc R
C28 C 0.14383(10) -0.0225(5) 0.6312(3) 0.0520(9) Uani 1 1 d .
H28A H 0.1550 0.0096 0.7084 0.078 Uiso 1 1 calc GR
H28B H 0.1453 -0.1487 0.6217 0.078 Uiso 1 1 calc GR
H28C H 0.1139 0.0154 0.6246 0.078 Uiso 1 1 calc GR
C29 C 0.14672(9) 0.1426(4) 0.4448(3) 0.0439(8) Uani 1 1 d .
H29A H 0.1568 0.0939 0.3704 0.066 Uiso 1 1 calc GR
H29B H 0.1522 0.2677 0.4460 0.066 Uiso 1 1 calc GR
H29C H 0.1159 0.1215 0.4531 0.066 Uiso 1 1 calc GR
B1 B 0.43014(10) 0.4309(4) 0.1134(3) 0.0330(8) Uani 1 1 d .
B2 B 0.41090(11) -0.0992(5) 0.6512(3) 0.0368(8) Uani 1 1 d .

loop_
_atom_site_aniso_label
_atom_site_aniso_U_11
_atom_site_aniso_U_22
_atom_site_aniso_U_33
_atom_site_aniso_U_23
_atom_site_aniso_U_13
_atom_site_aniso_U_12
F1 0.0465(11) 0.0664(13) 0.0402(10) 0.0067(10) -0.0097(9) -0.0052(9)
F2 0.0359(9) 0.0411(10) 0.0601(11) -0.0148(9) 0.0012(8) 0.0046(8)
F3 0.0528(12) 0.0361(11) 0.0801(13) 0.0084(10) 0.0132(10) 0.0010(8)
F4 0.0396(10) 0.1024(17) 0.0384(11) 0.0195(11) -0.0072(9) 0.0030(10)
O1 0.0300(11) 0.0429(13) 0.0480(13) -0.0181(10) 0.0062(9) -0.0029(9)
O2 0.0309(11) 0.0543(14) 0.0329(11) 0.0139(10) 0.0013(9) 0.0060(9)
N1 0.0265(13) 0.0342(14) 0.0328(13) 0.0019(11) 0.0005(10) 0.0010(10)
N2 0.0275(12) 0.0321(14) 0.0321(14) -0.0019(11) -0.0022(10) 0.0017(10)
N3 0.0280(14) 0.0438(16) 0.0533(16) -0.0079(14) 0.0038(12) 0.0006(12)
N4 0.0269(13) 0.0406(15) 0.0424(15) 0.0029(12) -0.0009(11) 0.0023(10)
C1 0.0301(16) 0.0413(18) 0.0436(18) 0.0031(15) 0.0015(14) 0.0050(13)
C1A 0.0349(17) 0.043(2) 0.053(2) -0.0003(17) 0.0078(15) -0.0032(14)
C2 0.0263(16) 0.050(2) 0.050(2) 0.0069(17) -0.0029(14) 0.0024(14)
C3 0.0369(18) 0.047(2) 0.0460(19) 0.0036(16) -0.0123(15) -0.0083(15)
C4 0.0360(17) 0.042(2) 0.0407(18) -0.0040(15) -0.0030(13) -0.0050(14)
C5 0.0350(16) 0.0277(16) 0.0329(17) 0.0022(13) -0.0016(12) -0.0013(13)
C6 0.0295(15) 0.0360(17) 0.0397(17) -0.0083(14) 0.0011(13) 0.0025(13)
C7 0.0323(15) 0.0282(16) 0.0304(15) 0.0006(13) 0.0034(13) 0.0036(13)
C8 0.0293(16) 0.0271(16) 0.0340(16) 0.0004(13) 0.0003(13) 0.0021(12)
C9 0.0352(17) 0.0378(19) 0.0334(16) -0.0064(14) 0.0006(13) -0.0032(13)
C10 0.0338(16) 0.0361(18) 0.0356(17) -0.0067(14) 0.0067(13) 0.0007(13)
C11 0.0303(17) 0.0264(15) 0.0384(16) 0.0052(13) 0.0049(13) 0.0037(12)
C12 0.0290(17) 0.0360(18) 0.0420(18) -0.0047(14) -0.0016(13) -0.0031(13)
C13 0.0352(16) 0.0309(18) 0.0359(16) -0.0047(14) 0.0048(13) 0.0021(13)
C14 0.0335(18) 0.062(2) 0.065(2) -0.0072(19) -0.0040(16) 0.0007(16)
C15 0.0361(18) 0.053(2) 0.059(2) -0.0028(18) 0.0146(16) 0.0066(15)
C16 0.0314(15) 0.0288(16) 0.0298(16) -0.0009(13) -0.0013(13) 0.0034(12)
C17 0.0300(16) 0.0344(17) 0.0428(18) -0.0048(14) -0.0032(14) 0.0050(13)
C18 0.0271(15) 0.0401(19) 0.056(2) -0.0084(16) 0.0004(15) -0.0014(14)
C19 0.0376(18) 0.044(2) 0.0490(19) 0.0129(16) 0.0024(15) -0.0001(15)
C20 0.0340(16) 0.0351(18) 0.0343(16) 0.0006(14) 0.0024(13) 0.0009(13)
C21 0.0298(15) 0.046(2) 0.0345(16) 0.0099(15) -0.0042(13) 0.0003(14)
C22 0.0288(14) 0.0269(16) 0.0328(16) -0.0012(12) -0.0010(12) 0.0019(12)
C23 0.0341(16) 0.0373(19) 0.0351(16) 0.0069(14) 0.0031(13) 0.0003(13)
C24 0.0329(16) 0.0351(18) 0.0348(16) 0.0061(13) -0.0050(13) 0.0021(13)
C25 0.0286(15) 0.0285(16) 0.0348(15) -0.0039(13) 0.0019(13) 0.0016(12)
C26 0.0318(16) 0.041(2) 0.0348(16) 0.0069(14) 0.0041(13) 0.0007(13)
C27 0.0310(16) 0.0407(19) 0.0328(16) 0.0051(14) -0.0007(13) 0.0044(13)
C28 0.0356(18) 0.060(2) 0.060(2) 0.0092(19) 0.0114(17) 0.0021(16)
C29 0.0334(16) 0.053(2) 0.0452(19) 0.0018(16) -0.0072(14) 0.0067(15)
B1 0.0254(17) 0.037(2) 0.037(2) -0.0039(16) 0.0006(14) 0.0000(14)
B2 0.0307(18) 0.041(2) 0.038(2) 0.0046(16) -0.0001(15) 0.0025(15)

loop_
_atom_type_symbol
_atom_type_description
_atom_type_scat_dispersion_real
_atom_type_scat_dispersion_imag
_atom_type_scat_source
C C 0.0033 0.0016 'International Tables Vol C Tables 4.2.6.8 and 6.1.1.4'
H H 0.0000 0.0000 'International Tables Vol C Tables 4.2.6.8 and 6.1.1.4'
B B 0.0013 0.0007 'International Tables Vol C Tables 4.2.6.8 and 6.1.1.4'
F F 0.0171 0.0103 'International Tables Vol C Tables 4.2.6.8 and 6.1.1.4'
N N 0.0061 0.0033 'International Tables Vol C Tables 4.2.6.8 and 6.1.1.4'
O O 0.0106 0.0060 'International Tables Vol C Tables 4.2.6.8 and 6.1.1.4'

loop_
_geom_angle_atom_site_label_1
_geom_angle_atom_site_label_2
_geom_angle_atom_site_label_3
_geom_angle
C7 O1 B1 123.1(2)
C16 O2 B2 122.3(2)
C1 N1 C5 120.8(2)
C1 N1 B1 119.5(2)
C5 N1 B1 119.7(2)
C17 N2 C20 120.6(2)
C17 N2 B2 120.3(2)
C20 N2 B2 118.8(2)
C11 N3 C14 120.3(3)
C11 N3 C15 121.0(3)
C14 N3 C15 117.2(3)
C25 N4 C28 121.0(2)
C25 N4 C29 121.3(2)
C29 N4 C28 117.6(2)
N1 C1 H1 119.0
N1 C1 C2 122.1(3)
C2 C1 H1 119.0
C18 C1A H1A 120.2
C19 C1A H1A 120.2
C19 C1A C18 119.5(3)
C1 C2 H2 120.7
C1 C2 C3 118.7(3)
C3 C2 H2 120.7
C2 C3 H3 120.3
C4 C3 C2 119.4(3)
C4 C3 H3 120.3
C3 C4 H4 119.5
C3 C4 C5 121.0(3)
C5 C4 H4 119.5
N1 C5 C4 118.0(3)
N1 C5 C6 118.6(3)
C4 C5 C6 123.4(3)
C5 C6 H6 118.7
C7 C6 C5 122.7(3)
C7 C6 H6 118.7
O1 C7 C6 119.7(2)
O1 C7 C8 114.4(2)
C6 C7 C8 125.9(3)
C9 C8 C7 123.6(3)
C13 C8 C7 119.8(3)
C13 C8 C9 116.5(3)
C8 C9 H9 119.0
C10 C9 C8 121.9(3)
C10 C9 H9 119.0
C9 C10 H10 119.6
C9 C10 C11 120.8(3)
C11 C10 H10 119.6
N3 C11 C10 121.7(3)
N3 C11 C12 120.9(3)
C12 C11 C10 117.3(2)
C11 C12 H12 119.5
C13 C12 C11 121.0(3)
C13 C12 H12 119.5
C8 C13 H13 118.8
C12 C13 C8 122.3(3)
C12 C13 H13 118.8
N3 C14 H14A 109.5
N3 C14 H14B 109.5
N3 C14 H14C 109.5
H14A C14 H14B 109.5
H14A C14 H14C 109.5
H14B C14 H14C 109.5
N3 C15 H15A 109.5
N3 C15 H15B 109.5
N3 C15 H15C 109.5
H15A C15 H15B 109.5
H15A C15 H15C 109.5
H15B C15 H15C 109.5
O2 C16 C21 119.9(2)
O2 C16 C22 114.4(2)
C21 C16 C22 125.7(3)
N2 C17 H17 118.9
N2 C17 C18 122.1(3)
C18 C17 H17 118.9
C1A C18 H18 120.7
C17 C18 C1A 118.6(3)
C17 C18 H18 120.7
C1A C19 H19 119.5
C1A C19 C20 121.0(3)
C20 C19 H19 119.5
N2 C20 C19 118.1(3)
N2 C20 C21 118.4(3)
C19 C20 C21 123.4(3)
C16 C21 C20 123.1(3)
C16 C21 H21 118.5
C20 C21 H21 118.5
C23 C22 C16 122.2(3)
C27 C22 C16 120.7(3)
C27 C22 C23 117.1(2)
C22 C23 H23 119.2
C24 C23 C22 121.5(3)
C24 C23 H23 119.2
C23 C24 H24 119.3
C23 C24 C25 121.5(3)
C25 C24 H24 119.3
N4 C25 C24 120.9(3)
N4 C25 C26 122.1(3)
C26 C25 C24 117.0(2)
C25 C26 H26 119.4
C27 C26 C25 121.1(3)
C27 C26 H26 119.4
C22 C27 H27 119.1
C26 C27 C22 121.8(3)
C26 C27 H27 119.1
N4 C28 H28A 109.5
N4 C28 H28B 109.5
N4 C28 H28C 109.5
H28A C28 H28B 109.5
H28A C28 H28C 109.5
H28B C28 H28C 109.5
N4 C29 H29A 109.5
N4 C29 H29B 109.5
N4 C29 H29C 109.5
H29A C29 H29B 109.5
H29A C29 H29C 109.5
H29B C29 H29C 109.5
F1 B1 O1 111.4(2)
F1 B1 N1 107.4(2)
F2 B1 F1 110.5(3)
F2 B1 O1 109.2(2)
F2 B1 N1 108.3(2)
O1 B1 N1 110.0(2)
F3 B2 O2 110.4(3)
F3 B2 N2 106.0(2)
F4 B2 F3 110.3(3)
F4 B2 O2 110.3(3)
F4 B2 N2 109.4(3)
O2 B2 N2 110.3(2)

loop_
_geom_bond_atom_site_label_1
_geom_bond_atom_site_label_2
_geom_bond_distance
F1 B1 1.380(4)
F2 B1 1.379(4)
F3 B2 1.395(4)
F4 B2 1.368(4)
O1 C7 1.340(3)
O1 B1 1.437(4)
O2 C16 1.345(3)
O2 B2 1.434(4)
N1 C1 1.354(4)
N1 C5 1.363(4)
N1 B1 1.579(4)
N2 C17 1.356(3)
N2 C20 1.361(4)
N2 B2 1.583(4)
N3 C11 1.373(4)
N3 C14 1.447(4)
N3 C15 1.450(4)
N4 C25 1.370(3)
N4 C28 1.455(4)
N4 C29 1.446(4)
C1 H1 0.9500
C1 C2 1.361(4)
C1A H1A 0.9500
C1A C18 1.390(5)
C1A C19 1.364(4)
C2 H2 0.9500
C2 C3 1.391(5)
C3 H3 0.9500
C3 C4 1.366(4)
C4 H4 0.9500
C4 C5 1.405(4)
C5 C6 1.420(4)
C6 H6 0.9500
C6 C7 1.357(4)
C7 C8 1.456(4)
C8 C9 1.402(4)
C8 C13 1.400(4)
C9 H9 0.9500
C9 C10 1.377(4)
C10 H10 0.9500
C10 C11 1.412(4)
C11 C12 1.401(4)
C12 H12 0.9500
C12 C13 1.372(4)
C13 H13 0.9500
C14 H14A 0.9800
C14 H14B 0.9800
C14 H14C 0.9800
C15 H15A 0.9800
C15 H15B 0.9800
C15 H15C 0.9800
C16 C21 1.347(4)
C16 C22 1.462(4)
C17 H17 0.9500
C17 C18 1.360(4)
C18 H18 0.9500
C19 H19 0.9500
C19 C20 1.404(4)
C20 C21 1.426(4)
C21 H21 0.9500
C22 C23 1.399(4)
C22 C27 1.396(4)
C23 H23 0.9500
C23 C24 1.373(4)
C24 H24 0.9500
C24 C25 1.406(4)
C25 C26 1.403(4)
C26 H26 0.9500
C26 C27 1.377(4)
C27 H27 0.9500
C28 H28A 0.9800
C28 H28B 0.9800
C28 H28C 0.9800
C29 H29A 0.9800
C29 H29B 0.9800
C29 H29C 0.9800

loop_
_geom_torsion_atom_site_label_1
_geom_torsion_atom_site_label_2
_geom_torsion_atom_site_label_3
_geom_torsion_atom_site_label_4
_geom_torsion
O1 C7 C8 C9 170.3(3)
O1 C7 C8 C13 -12.8(4)
O2 C16 C21 C20 -2.2(4)
O2 C16 C22 C23 175.9(3)
O2 C16 C22 C27 -4.7(4)
N1 C1 C2 C3 -0.6(5)
N1 C5 C6 C7 7.7(4)
N2 C17 C18 C1A -1.2(5)
N2 C20 C21 C16 7.0(4)
N3 C11 C12 C13 179.6(3)
N4 C25 C26 C27 -178.8(3)
C1 N1 C5 C4 1.9(4)
C1 N1 C5 C6 -177.6(3)
C1 N1 B1 F1 -77.9(3)
C1 N1 B1 F2 41.5(4)
C1 N1 B1 O1 160.7(2)
C1 C2 C3 C4 1.2(5)
C1A C19 C20 N2 -1.0(5)
C1A C19 C20 C21 178.5(3)
C2 C3 C4 C5 -0.3(5)
C3 C4 C5 N1 -1.2(5)
C3 C4 C5 C6 178.2(3)
C4 C5 C6 C7 -171.7(3)
C5 N1 C1 C2 -1.0(4)
C5 N1 B1 F1 99.9(3)
C5 N1 B1 F2 -140.7(2)
C5 N1 B1 O1 -21.5(4)
C5 C6 C7 O1 -0.7(4)
C5 C6 C7 C8 178.8(3)
C6 C7 C8 C9 -9.2(5)
C6 C7 C8 C13 167.7(3)
C7 O1 B1 F1 -89.1(3)
C7 O1 B1 F2 148.5(3)
C7 O1 B1 N1 29.8(4)
C7 C8 C9 C10 176.1(3)
C7 C8 C13 C12 -175.6(3)
C8 C9 C10 C11 -1.0(5)
C9 C8 C13 C12 1.5(4)
C9 C10 C11 N3 -178.9(3)
C9 C10 C11 C12 2.1(4)
C10 C11 C12 C13 -1.4(4)
C11 C12 C13 C8 -0.4(4)
C13 C8 C9 C10 -0.8(4)
C14 N3 C11 C10 169.8(3)
C14 N3 C11 C12 -11.3(4)
C15 N3 C11 C10 4.0(4)
C15 N3 C11 C12 -177.1(3)
C16 O2 B2 F3 -85.5(3)
C16 O2 B2 F4 152.3(3)
C16 O2 B2 N2 31.4(4)
C16 C22 C23 C24 179.1(3)
C16 C22 C27 C26 -179.4(3)
C17 N2 C20 C19 0.8(4)
C17 N2 C20 C21 -178.7(3)
C17 N2 B2 F3 -79.2(3)
C17 N2 B2 F4 39.8(4)
C17 N2 B2 O2 161.2(2)
C18 C1A C19 C20 0.1(5)
C19 C1A C18 C17 1.0(5)
C19 C20 C21 C16 -172.4(3)
C20 N2 C17 C18 0.2(4)
C20 N2 B2 F3 94.4(3)
C20 N2 B2 F4 -146.7(3)
C20 N2 B2 O2 -25.2(4)
C21 C16 C22 C23 -2.4(5)
C21 C16 C22 C27 176.9(3)
C22 C16 C21 C20 176.1(3)
C22 C23 C24 C25 0.6(5)
C23 C22 C27 C26 0.0(4)
C23 C24 C25 N4 178.5(3)
C23 C24 C25 C26 -0.6(4)
C24 C25 C26 C27 0.3(4)
C25 C26 C27 C22 0.0(5)
C27 C22 C23 C24 -0.3(4)
C28 N4 C25 C24 -177.4(3)
C28 N4 C25 C26 1.7(5)
C29 N4 C25 C24 5.6(4)
C29 N4 C25 C26 -175.2(3)
B1 O1 C7 C6 -20.4(4)
B1 O1 C7 C8 160.0(3)
B1 N1 C1 C2 176.8(3)
B1 N1 C5 C4 -175.9(3)
B1 N1 C5 C6 4.6(4)
B2 O2 C16 C21 -19.4(4)
B2 O2 C16 C22 162.1(3)
B2 N2 C17 C18 173.7(3)
B2 N2 C20 C19 -172.7(3)
B2 N2 C20 C21 7.8(4)
